data_7719193
loop_
_publ_author_name
'Rakshit, Soumen'
'Mitra, Jyotirmoy'
'Saha, Rajat'
'Maji, Ram Chandra'

_publ_section_title
;
 Ligand-driven redox transformations and catalytic activities of
 mononuclear copper complexes: structural and spectroscopic insights.
;
_journal_issue 35
_journal_name_full 'Dalton transactions (Cambridge, England : 2003)'
_journal_page_first 13215
_journal_page_last 13227
_journal_paper_doi 10.1039/d5dt01511a
_journal_volume 54
_journal_year 2025
_chemical_formula_moiety 'C39 H54 Cu N4, Cl O4'
_chemical_formula_sum 'C39 H54 Cl Cu N4 O4'
_chemical_formula_weight 741.85
_chemical_properties_physical Moisture-sensitive,Heat-sensitive,Light-sensitive
_space_group_crystal_system monoclinic
_space_group_IT_number 14
_space_group_name_Hall '-P 2ybc'
_space_group_name_H-M_alt 'P 1 21/c 1'
_atom_sites_solution_hydrogens geom
_audit_creation_date 2024-12-15
_audit_creation_method
;
Olex2 1.3
(compiled 2020.11.12 svn.r5f609507 for OlexSys, GUI svn.r6408)
;
_audit_update_record
;
2024-12-14 deposited with the CCDC.	2025-08-01 downloaded from the CCDC.
;
_cell_angle_alpha 90
_cell_angle_beta 105.064(2)
_cell_angle_gamma 90
_cell_formula_units_Z 4
_cell_length_a 17.1688(9)
_cell_length_b 11.1127(5)
_cell_length_c 21.8455(10)
_cell_measurement_reflns_used 9918
_cell_measurement_temperature 296(2)
_cell_measurement_theta_max 26.03
_cell_measurement_theta_min 2.28
_cell_volume 4024.7(3)
_computing_cell_refinement 'SAINT V8.38A (Bruker, 2018)'
_computing_data_reduction 'SAINT V8.38A (Bruker, 2018)'
_computing_molecular_graphics 'Olex2 1.3 (Dolomanov et al., 2009)'
_computing_publication_material 'Olex2 1.3 (Dolomanov et al., 2009)'
_computing_structure_refinement 'SHELXL 2018/3 (Sheldrick, 2015)'
_computing_structure_solution 'olex2.solve 1.5 (Bourhis et al., 2015)'
_diffrn_ambient_temperature 296.15
_diffrn_measured_fraction_theta_full 0.996
_diffrn_measured_fraction_theta_max 0.994
_diffrn_measurement_device_type 'Bruker APEX-II CCD'
_diffrn_measurement_method '\f and \w scans'
_diffrn_radiation_type MoK\a
_diffrn_radiation_wavelength 0.71073
_diffrn_reflns_av_R_equivalents 0.0539
_diffrn_reflns_av_unetI/netI 0.0431
_diffrn_reflns_Laue_measured_fraction_full 0.996
_diffrn_reflns_Laue_measured_fraction_max 0.994
_diffrn_reflns_limit_h_max 22
_diffrn_reflns_limit_h_min -17
_diffrn_reflns_limit_k_max 14
_diffrn_reflns_limit_k_min -14
_diffrn_reflns_limit_l_max 27
_diffrn_reflns_limit_l_min -28
_diffrn_reflns_number 47886
_diffrn_reflns_point_group_measured_fraction_full 0.996
_diffrn_reflns_point_group_measured_fraction_max 0.994
_diffrn_reflns_theta_full 25.242
_diffrn_reflns_theta_max 27.172
_diffrn_reflns_theta_min 2.206
_exptl_absorpt_coefficient_mu 0.651
_exptl_absorpt_correction_T_max 0.7455
_exptl_absorpt_correction_T_min 0.6719
_exptl_absorpt_correction_type none
_exptl_absorpt_process_details
;
SADABS-2016/2 (Bruker,2016/2) was used for absorption correction.
wR2(int) was 0.1382 before and 0.0568 after correction.
The Ratio of minimum to maximum transmission is 0.9013.
The \l/2 correction factor is Not present.
;
_exptl_crystal_colour yellow
_exptl_crystal_colour_primary yellow
_exptl_crystal_density_diffrn 1.224
_exptl_crystal_description block
_exptl_crystal_F_000 1576
_exptl_crystal_size_max 0.3
_exptl_crystal_size_mid 0.2
_exptl_crystal_size_min 0.1
_refine_diff_density_max 0.622
_refine_diff_density_min -0.497
_refine_diff_density_rms 0.049
_refine_ls_extinction_method none
_refine_ls_goodness_of_fit_ref 1.021
_refine_ls_hydrogen_treatment constr
_refine_ls_matrix_type full
_refine_ls_number_parameters 511
_refine_ls_number_reflns 8883
_refine_ls_number_restraints 0
_refine_ls_restrained_S_all 1.021
_refine_ls_R_factor_all 0.0974
_refine_ls_R_factor_gt 0.0599
_refine_ls_shift/su_max 0.001
_refine_ls_shift/su_mean 0.000
_refine_ls_structure_factor_coef Fsqd
_refine_ls_weighting_details 'w=1/[\s^2^(Fo^2^)+(0.0745P)^2^+2.5304P] where P=(Fo^2^+2Fc^2^)/3'
_refine_ls_weighting_scheme calc
_refine_ls_wR_factor_gt 0.1495
_refine_ls_wR_factor_ref 0.1709
_reflns_Friedel_coverage 0.000
_reflns_number_gt 5769
_reflns_number_total 8883
_reflns_threshold_expression 'I > 2\s(I)'
_cod_data_source_file d5dt01511a2.cif
_cod_data_source_block 1
_cod_depositor_comments 'Adding full bibliography for 7719193--7719197.cif.'
_cod_database_code 7719193
_shelx_shelxl_version_number 2018/3
_shelx_space_group_comment
;
The symmetry employed for this shelxl refinement is uniquely defined
by the following loop, which should always be used as a source of
symmetry information in preference to the above space-group names.
They are only intended as comments.
;
_shelx_estimated_absorpt_t_max 0.938
_shelx_estimated_absorpt_t_min 0.829
_olex2_refinement_description
;
1. Fixed Uiso
 At 1.2 times of:
  All C(H) groups, All C(H,H) groups
 At 1.5 times of:
  All C(H,H,H) groups
2. Others
 Fixed Sof: C1A(0.5) H1AA(0.5) H1AB(0.5) H1AC(0.5) C2(0.85) H2A(0.85)
 H2B(0.85) H2C(0.85) C3(0.3) H3A(0.3) H3B(0.3) H3C(0.3) C39A(0.5) H39A(0.5)
 H39B(0.5) H39C(0.5) C37(0.5) H37A(0.5) H37B(0.5) H37C(0.5) C38(0.6) H38A(0.6)
 H38B(0.6) H38C(0.6) C39(0.5) H39D(0.5) H39E(0.5) H39F(0.5) C38A(0.4) H38D(0.4)
 H38E(0.4) H38F(0.4) C37A(0.5) H37D(0.5) H37E(0.5) H37F(0.5) C2A(0.15)
 H2AA(0.15) H2AB(0.15) H2AC(0.15) C3A(0.7) H3AA(0.7) H3AB(0.7) H3AC(0.7)
 C1(0.5) H1A(0.5) H1B(0.5) H1C(0.5)
3.a Secondary CH2 refined with riding coordinates:
 C12(H12A,H12B), C13(H13A,H13B), C14(H14A,H14B), C15(H15A,H15B), C27(H27A,
 H27B), C28(H28A,H28B)
3.b Aromatic/amide H refined with riding coordinates:
 C6(H6), C7(H7), C8(H8), C9(H9), C11(H11), C16(H16), C18(H18), C19(H19),
 C20(H20), C21(H21), C29(H29), C32(H32), C31(H31), C33(H33), C34(H34)
3.c Idealised Me refined as rotating group:
 C1A(H1AA,H1AB,H1AC), C2(H2A,H2B,H2C), C3(H3A,H3B,H3C), C24(H24A,H24B,H24C),
 C25(H25A,H25B,H25C), C26(H26A,H26B,H26C), C39A(H39A,H39B,H39C), C37(H37A,H37B,
 H37C), C38(H38A,H38B,H38C), C39(H39D,H39E,H39F), C38A(H38D,H38E,H38F),
 C37A(H37D,H37E,H37F), C2A(H2AA,H2AB,H2AC), C3A(H3AA,H3AB,H3AC), C1(H1A,H1B,H1C)
;
_olex2_submission_special_instructions 'No special instructions were received'

loop_
_space_group_symop_operation_xyz
'x, y, z'
'-x, y+1/2, -z+1/2'
'-x, -y, -z'
'x, -y-1/2, z-1/2'

loop_
_atom_site_label
_atom_site_type_symbol
_atom_site_fract_x
_atom_site_fract_y
_atom_site_fract_z
_atom_site_U_iso_or_equiv
_atom_site_adp_type
_atom_site_occupancy
_atom_site_site_symmetry_order
_atom_site_calc_flag
_atom_site_refinement_flags_posn
_atom_site_refinement_flags_adp
_atom_site_refinement_flags_occupancy
_atom_site_disorder_assembly
_atom_site_disorder_group
Cu1 Cu 0.43315(2) 0.66469(3) 0.79389(2) 0.05506(15) Uani 1 1 d . . . . .
O1 O 0.6867(3) 0.5781(4) 0.5204(2) 0.173(2) Uani 1 1 d . . . . .
Cl1 Cl 0.69626(7) 0.66852(10) 0.56370(5) 0.0783(3) Uani 1 1 d . . . . .
N1 N 0.54409(17) 0.6721(2) 0.87268(14) 0.0637(7) Uani 1 1 d . . . . .
C1A C 0.1953(13) 0.727(2) 0.4349(8) 0.149(10) Uani 0.5 1 d . . P A 1
H1AA H 0.186956 0.654911 0.456602 0.223 Uiso 0.5 1 calc R U P A 1
H1AB H 0.235424 0.712484 0.412290 0.223 Uiso 0.5 1 calc R U P A 1
H1AC H 0.145599 0.750194 0.405549 0.223 Uiso 0.5 1 calc R U P A 1
N2 N 0.40699(19) 0.8251(2) 0.82589(14) 0.0666(8) Uani 1 1 d . . . . .
O2 O 0.7746(3) 0.6679(5) 0.6024(2) 0.187(2) Uani 1 1 d . . . . .
C2 C 0.1506(4) 0.8635(9) 0.5057(4) 0.130(3) Uani 0.85 1 d . . P A 1
H2A H 0.165786 0.928587 0.535293 0.195 Uiso 0.85 1 calc R U P A 1
H2B H 0.132613 0.796565 0.526146 0.195 Uiso 0.85 1 calc R U P A 1
H2C H 0.107822 0.889316 0.470391 0.195 Uiso 0.85 1 calc R U P A 1
N3 N 0.50893(16) 0.6580(2) 0.73816(14) 0.0617(7) Uani 1 1 d . . . . .
O3 O 0.6483(3) 0.6542(4) 0.6038(3) 0.191(3) Uani 1 1 d . . . . .
C3 C 0.2423(14) 0.954(2) 0.4660(12) 0.112(10) Uani 0.3 1 d . . P A 1
H3A H 0.197238 0.986088 0.434690 0.167 Uiso 0.3 1 calc R U P A 1
H3B H 0.289047 0.953200 0.449542 0.167 Uiso 0.3 1 calc R U P A 1
H3C H 0.252792 1.002358 0.503516 0.167 Uiso 0.3 1 calc R U P A 1
C4 C 0.2232(2) 0.8256(4) 0.4821(2) 0.0780(11) Uani 1 1 d . . . . .
N4 N 0.40815(15) 0.5181(2) 0.83822(12) 0.0541(6) Uani 1 1 d . . . . .
O4 O 0.6779(3) 0.7790(4) 0.5355(2) 0.170(2) Uani 1 1 d . . . . .
C5 C 0.2966(2) 0.7886(3) 0.53551(18) 0.0636(9) Uani 1 1 d . . . . .
C6 C 0.3646(2) 0.7403(4) 0.52240(18) 0.0754(10) Uani 1 1 d . . . . .
H6 H 0.365148 0.729457 0.480298 0.091 Uiso 1 1 calc R U . . .
C7 C 0.2992(2) 0.8009(3) 0.59939(18) 0.0678(9) Uani 1 1 d . . . . .
H7 H 0.254879 0.833606 0.610486 0.081 Uiso 1 1 calc R U . . .
C8 C 0.4316(2) 0.7078(4) 0.56935(18) 0.0730(10) Uani 1 1 d . . . . .
H8 H 0.476596 0.677581 0.558271 0.088 Uiso 1 1 calc R U . . .
C9 C 0.3651(2) 0.7662(3) 0.64656(17) 0.0644(9) Uani 1 1 d . . . . .
H9 H 0.363977 0.774441 0.688689 0.077 Uiso 1 1 calc R U . . .
C30 C 0.2629(2) 0.8582(3) 0.78529(17) 0.0626(9) Uani 1 1 d . . . . .
C10 C 0.4333(2) 0.7191(3) 0.63260(16) 0.0584(8) Uani 1 1 d . . . . .
C11 C 0.5048(2) 0.6797(3) 0.68031(19) 0.0638(9) Uani 1 1 d . . . . .
H11 H 0.551767 0.669549 0.667225 0.077 Uiso 1 1 calc R U . . .
C12 C 0.5871(2) 0.6145(4) 0.77805(19) 0.0756(11) Uani 1 1 d . . . . .
H12A H 0.628769 0.627036 0.756007 0.091 Uiso 1 1 calc R U . . .
H12B H 0.583683 0.528880 0.785565 0.091 Uiso 1 1 calc R U . . .
C13 C 0.6095(2) 0.6805(4) 0.8408(2) 0.0820(12) Uani 1 1 d . . . . .
H13A H 0.658346 0.645913 0.867751 0.098 Uiso 1 1 calc R U . . .
H13B H 0.620012 0.764359 0.833658 0.098 Uiso 1 1 calc R U . . .
C14 C 0.5438(2) 0.5597(3) 0.90748(16) 0.0676(9) Uani 1 1 d . . . . .
H14A H 0.573625 0.570506 0.951371 0.081 Uiso 1 1 calc R U . . .
H14B H 0.570008 0.496969 0.889274 0.081 Uiso 1 1 calc R U . . .
C15 C 0.4579(2) 0.5227(3) 0.90436(15) 0.0632(9) Uani 1 1 d . . . . .
H15A H 0.458125 0.444103 0.923738 0.076 Uiso 1 1 calc R U . . .
H15B H 0.434514 0.579670 0.928137 0.076 Uiso 1 1 calc R U . . .
C17 C 0.30336(19) 0.4106(3) 0.76163(15) 0.0564(8) Uani 1 1 d . . . . .
C16 C 0.35824(19) 0.4317(3) 0.82379(16) 0.0582(8) Uani 1 1 d . . . . .
H16 H 0.356598 0.377226 0.855732 0.070 Uiso 1 1 calc R U . . .
C18 C 0.2436(2) 0.3245(4) 0.7566(2) 0.0783(11) Uani 1 1 d . . . . .
H18 H 0.240513 0.280973 0.792248 0.094 Uiso 1 1 calc R U . . .
C19 C 0.3061(2) 0.4710(3) 0.70700(16) 0.0601(8) Uani 1 1 d . . . . .
H19 H 0.346177 0.528056 0.708556 0.072 Uiso 1 1 calc R U . . .
C20 C 0.2505(2) 0.4482(3) 0.65022(17) 0.0642(9) Uani 1 1 d . . . . .
H20 H 0.254243 0.490279 0.614296 0.077 Uiso 1 1 calc R U . . .
C21 C 0.1892(3) 0.3029(4) 0.6997(2) 0.0837(12) Uani 1 1 d . . . . .
H21 H 0.150255 0.243843 0.697679 0.100 Uiso 1 1 calc R U . . .
C22 C 0.1896(2) 0.3653(3) 0.64492(17) 0.0640(9) Uani 1 1 d . . . . .
C23 C 0.1276(2) 0.3375(4) 0.5824(2) 0.0858(13) Uani 1 1 d . . . . .
C24 C 0.1513(4) 0.2215(6) 0.5566(3) 0.162(3) Uani 1 1 d . . . . .
H24A H 0.201919 0.232007 0.546278 0.243 Uiso 1 1 calc R U . . .
H24B H 0.110634 0.199212 0.519145 0.243 Uiso 1 1 calc R U . . .
H24C H 0.156457 0.159325 0.587907 0.243 Uiso 1 1 calc R U . . .
C25 C 0.0437(3) 0.3312(7) 0.5930(3) 0.168(3) Uani 1 1 d . . . . .
H25A H 0.004559 0.321899 0.552963 0.252 Uiso 1 1 calc R U . . .
H25B H 0.032872 0.403892 0.613045 0.252 Uiso 1 1 calc R U . . .
H25C H 0.040571 0.263644 0.619688 0.252 Uiso 1 1 calc R U . . .
C26 C 0.1244(3) 0.4378(5) 0.5332(2) 0.1162(18) Uani 1 1 d . . . . .
H26A H 0.175583 0.442974 0.523241 0.174 Uiso 1 1 calc R U . . .
H26B H 0.112678 0.513240 0.550306 0.174 Uiso 1 1 calc R U . . .
H26C H 0.083054 0.419762 0.495437 0.174 Uiso 1 1 calc R U . . .
C27 C 0.5328(2) 0.7808(4) 0.90786(19) 0.0844(12) Uani 1 1 d . . . . .
H27A H 0.585002 0.813621 0.929561 0.101 Uiso 1 1 calc R U . . .
H27B H 0.504682 0.759790 0.939577 0.101 Uiso 1 1 calc R U . . .
C28 C 0.4848(2) 0.8750(3) 0.8638(2) 0.0842(13) Uani 1 1 d . . . . .
H28A H 0.474552 0.942935 0.888414 0.101 Uiso 1 1 calc R U . . .
H28B H 0.516012 0.903462 0.835480 0.101 Uiso 1 1 calc R U . . .
C29 C 0.3443(2) 0.8880(3) 0.82200(18) 0.0727(10) Uani 1 1 d . . . . .
H29 H 0.350800 0.959750 0.844681 0.087 Uiso 1 1 calc R U . . .
C32 C 0.2048(3) 0.9457(4) 0.7766(3) 0.1047(16) Uani 1 1 d . . . . .
H32 H 0.218049 1.021704 0.794048 0.126 Uiso 1 1 calc R U . . .
C31 C 0.2399(2) 0.7473(3) 0.75973(18) 0.0695(10) Uani 1 1 d . . . . .
H31 H 0.277833 0.685741 0.765547 0.083 Uiso 1 1 calc R U . . .
C33 C 0.1618(2) 0.7249(4) 0.72558(19) 0.0749(10) Uani 1 1 d . . . . .
H33 H 0.148667 0.648386 0.708827 0.090 Uiso 1 1 calc R U . . .
C34 C 0.1267(3) 0.9221(4) 0.7423(3) 0.1104(17) Uani 1 1 d . . . . .
H34 H 0.088644 0.983317 0.737084 0.133 Uiso 1 1 calc R U . . .
C35 C 0.1028(2) 0.8112(4) 0.71538(18) 0.0720(10) Uani 1 1 d . . . . .
C36 C 0.0159(3) 0.7852(5) 0.6788(2) 0.0902(13) Uani 1 1 d . . . . .
C39A C -0.0155(7) 0.6825(13) 0.7116(8) 0.122(4) Uani 0.5 1 d . . P B 1
H39A H -0.072220 0.672033 0.692748 0.184 Uiso 0.5 1 calc R U P B 1
H39B H -0.006809 0.700775 0.755825 0.184 Uiso 0.5 1 calc R U P B 1
H39C H 0.012526 0.609754 0.706949 0.184 Uiso 0.5 1 calc R U P B 1
C37 C 0.0141(9) 0.764(2) 0.6128(6) 0.151(6) Uani 0.5 1 d . . P B 1
H37A H 0.050253 0.699674 0.610161 0.227 Uiso 0.5 1 calc R U P B 1
H37B H 0.030548 0.835944 0.595142 0.227 Uiso 0.5 1 calc R U P B 1
H37C H -0.039675 0.743067 0.589596 0.227 Uiso 0.5 1 calc R U P B 1
C38 C -0.0420(6) 0.8913(12) 0.6850(9) 0.152(5) Uani 0.6 1 d . . P B 1
H38A H -0.029712 0.960585 0.662912 0.228 Uiso 0.6 1 calc R U P B 1
H38B H -0.034745 0.910701 0.728901 0.228 Uiso 0.6 1 calc R U P B 1
H38C H -0.096895 0.867529 0.666782 0.228 Uiso 0.6 1 calc R U P B 1
C39 C 0.0067(8) 0.6638(14) 0.6409(8) 0.135(5) Uani 0.5 1 d . . P B 2
H39D H -0.049054 0.650733 0.619772 0.202 Uiso 0.5 1 calc R U P B 2
H39E H 0.026127 0.598541 0.669617 0.202 Uiso 0.5 1 calc R U P B 2
H39F H 0.037573 0.667747 0.610028 0.202 Uiso 0.5 1 calc R U P B 2
C38A C -0.0348(8) 0.778(2) 0.7247(8) 0.119(6) Uani 0.4 1 d . . P B 2
H38D H -0.089443 0.759653 0.702257 0.179 Uiso 0.4 1 calc R U P B 2
H38E H -0.033135 0.853255 0.746262 0.179 Uiso 0.4 1 calc R U P B 2
H38F H -0.014436 0.715309 0.755003 0.179 Uiso 0.4 1 calc R U P B 2
C37A C -0.0117(9) 0.8821(16) 0.6251(8) 0.150(5) Uani 0.5 1 d . . P B 2
H37D H 0.022656 0.878218 0.596837 0.225 Uiso 0.5 1 calc R U P B 2
H37E H -0.008296 0.960757 0.643759 0.225 Uiso 0.5 1 calc R U P B 2
H37F H -0.066432 0.866364 0.601926 0.225 Uiso 0.5 1 calc R U P B 2
C2A C 0.188(2) 0.932(4) 0.5042(14) 0.090(12) Uani 0.15 1 d . . P A 2
H2AA H 0.228959 0.991507 0.519001 0.135 Uiso 0.15 1 calc R U P A 2
H2AB H 0.164740 0.909635 0.538132 0.135 Uiso 0.15 1 calc R U P A 2
H2AC H 0.146457 0.964800 0.469824 0.135 Uiso 0.15 1 calc R U P A 2
C3A C 0.2494(8) 0.9029(13) 0.4317(5) 0.133(5) Uani 0.7 1 d . . P A 2
H3AA H 0.202431 0.931849 0.401071 0.199 Uiso 0.7 1 calc R U P A 2
H3AB H 0.281168 0.854735 0.410805 0.199 Uiso 0.7 1 calc R U P A 2
H3AC H 0.280920 0.970055 0.452087 0.199 Uiso 0.7 1 calc R U P A 2
C1 C 0.1862(13) 0.7144(19) 0.4491(11) 0.169(12) Uani 0.5 1 d . . P A 2
H1A H 0.166108 0.665518 0.477825 0.254 Uiso 0.5 1 calc R U P A 2
H1B H 0.226112 0.670140 0.434669 0.254 Uiso 0.5 1 calc R U P A 2
H1C H 0.142572 0.735707 0.413386 0.254 Uiso 0.5 1 calc R U P A 2

loop_
_atom_site_aniso_label
_atom_site_aniso_U_11
_atom_site_aniso_U_22
_atom_site_aniso_U_33
_atom_site_aniso_U_23
_atom_site_aniso_U_13
_atom_site_aniso_U_12
Cu1 0.0446(2) 0.0578(2) 0.0548(2) -0.00255(18) -0.00137(16) -0.00491(17)
O1 0.197(5) 0.125(3) 0.162(4) -0.056(3) -0.018(3) 0.043(3)
Cl1 0.0799(7) 0.0868(7) 0.0640(6) 0.0043(5) 0.0113(5) 0.0142(5)
N1 0.0498(16) 0.0626(16) 0.0660(18) -0.0009(14) -0.0077(13) -0.0057(13)
C1A 0.147(16) 0.21(2) 0.065(7) -0.051(10) -0.014(8) 0.077(14)
N2 0.0655(18) 0.0545(16) 0.0667(18) -0.0065(13) -0.0061(14) -0.0046(14)
O2 0.106(3) 0.296(7) 0.128(4) -0.003(4) -0.024(3) 0.031(3)
C2 0.067(5) 0.188(9) 0.123(6) -0.019(6) 0.004(4) 0.024(5)
N3 0.0465(15) 0.0663(17) 0.0682(19) 0.0071(14) 0.0078(13) -0.0041(13)
O3 0.207(5) 0.131(4) 0.301(7) 0.035(4) 0.186(6) 0.017(3)
C3 0.061(11) 0.116(18) 0.13(2) 0.065(16) -0.021(15) 0.001(11)
C4 0.066(2) 0.086(3) 0.076(3) 0.011(2) 0.008(2) -0.003(2)
N4 0.0497(15) 0.0586(15) 0.0503(14) -0.0032(12) 0.0065(11) 0.0014(12)
O4 0.237(5) 0.096(3) 0.135(3) 0.033(2) -0.024(3) -0.017(3)
C5 0.060(2) 0.0594(19) 0.070(2) 0.0058(17) 0.0145(17) -0.0051(16)
C6 0.081(3) 0.091(3) 0.059(2) 0.0083(19) 0.026(2) 0.011(2)
C7 0.058(2) 0.071(2) 0.076(2) -0.0019(18) 0.0212(18) 0.0058(17)
C8 0.070(2) 0.085(2) 0.071(2) 0.012(2) 0.030(2) 0.016(2)
C9 0.067(2) 0.072(2) 0.056(2) 0.0008(17) 0.0196(17) 0.0037(18)
C30 0.064(2) 0.0549(19) 0.065(2) -0.0041(15) 0.0107(17) 0.0077(16)
C10 0.058(2) 0.0550(18) 0.063(2) 0.0062(16) 0.0189(16) -0.0022(15)
C11 0.0528(19) 0.063(2) 0.076(2) 0.0077(17) 0.0184(17) -0.0026(16)
C12 0.0442(19) 0.095(3) 0.085(3) 0.017(2) 0.0127(18) 0.0003(18)
C13 0.047(2) 0.089(3) 0.095(3) 0.012(2) -0.0088(19) -0.0150(18)
C14 0.061(2) 0.074(2) 0.056(2) 0.0051(17) -0.0062(16) 0.0047(17)
C15 0.065(2) 0.069(2) 0.0490(18) -0.0009(15) 0.0030(15) -0.0036(17)
C17 0.0521(18) 0.0581(18) 0.0575(19) -0.0052(15) 0.0116(15) -0.0038(15)
C16 0.0568(19) 0.0584(18) 0.0588(19) -0.0001(15) 0.0141(15) -0.0037(15)
C18 0.071(2) 0.091(3) 0.070(2) 0.000(2) 0.0139(19) -0.030(2)
C19 0.0545(19) 0.0605(19) 0.063(2) -0.0101(16) 0.0112(16) -0.0089(15)
C20 0.062(2) 0.071(2) 0.058(2) -0.0048(16) 0.0124(16) -0.0040(17)
C21 0.070(3) 0.099(3) 0.078(3) -0.004(2) 0.012(2) -0.036(2)
C22 0.0452(18) 0.080(2) 0.063(2) -0.0178(18) 0.0084(15) -0.0038(16)
C23 0.060(2) 0.114(4) 0.073(3) -0.017(2) -0.0012(19) -0.011(2)
C24 0.191(7) 0.130(5) 0.116(4) -0.060(4) -0.049(4) 0.030(5)
C25 0.066(3) 0.301(11) 0.117(5) -0.007(5) -0.011(3) -0.051(4)
C26 0.107(4) 0.140(5) 0.082(3) -0.006(3) -0.012(3) 0.008(3)
C27 0.075(3) 0.075(2) 0.080(3) -0.016(2) -0.023(2) -0.010(2)
C28 0.075(3) 0.059(2) 0.096(3) -0.014(2) -0.018(2) -0.0086(19)
C29 0.079(3) 0.0541(19) 0.075(2) -0.0132(18) 0.003(2) 0.0033(19)
C32 0.082(3) 0.067(2) 0.150(5) -0.025(3) 0.004(3) 0.017(2)
C31 0.059(2) 0.061(2) 0.085(3) -0.0118(18) 0.0117(18) 0.0089(17)
C33 0.063(2) 0.072(2) 0.086(3) -0.017(2) 0.015(2) -0.0025(19)
C34 0.072(3) 0.085(3) 0.158(5) -0.010(3) 0.000(3) 0.024(2)
C35 0.061(2) 0.086(3) 0.067(2) -0.0017(19) 0.0122(18) 0.0052(19)
C36 0.059(2) 0.118(4) 0.087(3) -0.007(3) 0.007(2) 0.003(2)
C39A 0.064(7) 0.137(11) 0.159(13) 0.014(9) 0.016(7) -0.017(7)
C37 0.099(10) 0.26(2) 0.087(9) -0.038(12) 0.004(7) -0.032(14)
C38 0.066(6) 0.159(11) 0.210(14) -0.018(11) -0.004(7) 0.020(6)
C39 0.072(7) 0.162(13) 0.150(14) -0.065(10) -0.008(8) -0.013(8)
C38A 0.070(8) 0.186(17) 0.112(11) -0.041(13) 0.043(8) -0.014(10)
C37A 0.109(10) 0.191(16) 0.117(11) 0.017(11) -0.031(9) 0.026(10)
C2A 0.06(2) 0.15(3) 0.059(16) 0.05(2) 0.008(16) 0.06(2)
C3A 0.099(7) 0.176(14) 0.107(8) 0.061(8) -0.002(7) -0.018(8)
C1 0.105(12) 0.121(13) 0.22(2) 0.048(13) -0.066(13) -0.055(10)

loop_
_atom_type_symbol
_atom_type_description
_atom_type_scat_dispersion_real
_atom_type_scat_dispersion_imag
_atom_type_scat_source
C C 0.0033 0.0016 'International Tables Vol C Tables 4.2.6.8 and 6.1.1.4'
H H 0.0000 0.0000 'International Tables Vol C Tables 4.2.6.8 and 6.1.1.4'
Cl Cl 0.1484 0.1585 'International Tables Vol C Tables 4.2.6.8 and 6.1.1.4'
Cu Cu 0.3201 1.2651 'International Tables Vol C Tables 4.2.6.8 and 6.1.1.4'
N N 0.0061 0.0033 'International Tables Vol C Tables 4.2.6.8 and 6.1.1.4'
O O 0.0106 0.0060 'International Tables Vol C Tables 4.2.6.8 and 6.1.1.4'

loop_
_geom_angle_atom_site_label_1
_geom_angle_atom_site_label_2
_geom_angle_atom_site_label_3
_geom_angle
_geom_angle_site_symmetry_1
_geom_angle_site_symmetry_3
_geom_angle_publ_flag
N2 Cu1 N1 85.49(11) . . ?
N3 Cu1 N1 84.86(12) . . ?
N3 Cu1 N2 118.99(12) . . ?
N4 Cu1 N1 84.45(10) . . ?
N4 Cu1 N2 117.36(12) . . ?
N4 Cu1 N3 121.33(11) . . ?
O1 Cl1 O2 110.0(3) . . ?
O1 Cl1 O4 112.0(3) . . ?
O3 Cl1 O1 112.2(4) . . ?
O3 Cl1 O2 105.1(4) . . ?
O3 Cl1 O4 106.7(3) . . ?
O4 Cl1 O2 110.5(3) . . ?
C13 N1 Cu1 104.1(2) . . ?
C13 N1 C27 114.6(3) . . ?
C14 N1 Cu1 104.70(19) . . ?
C14 N1 C13 114.0(3) . . ?
C14 N1 C27 114.3(3) . . ?
C27 N1 Cu1 103.5(2) . . ?
H1AA C1A H1AB 109.5 . . ?
H1AA C1A H1AC 109.5 . . ?
H1AB C1A H1AC 109.5 . . ?
C4 C1A H1AA 109.5 . . ?
C4 C1A H1AB 109.5 . . ?
C4 C1A H1AC 109.5 . . ?
C28 N2 Cu1 105.9(2) . . ?
C29 N2 Cu1 136.8(2) . . ?
C29 N2 C28 117.3(3) . . ?
H2A C2 H2B 109.5 . . ?
H2A C2 H2C 109.5 . . ?
H2B C2 H2C 109.5 . . ?
C4 C2 H2A 109.5 . . ?
C4 C2 H2B 109.5 . . ?
C4 C2 H2C 109.5 . . ?
C11 N3 Cu1 136.1(2) . . ?
C11 N3 C12 117.1(3) . . ?
C12 N3 Cu1 106.7(2) . . ?
H3A C3 H3B 109.5 . . ?
H3A C3 H3C 109.5 . . ?
H3B C3 H3C 109.5 . . ?
C4 C3 H3A 109.5 . . ?
C4 C3 H3B 109.5 . . ?
C4 C3 H3C 109.5 . . ?
C1A C4 C2 106.9(9) . . ?
C1A C4 C3 125.1(14) . . ?
C1A C4 C5 112.4(9) . . ?
C2 C4 C5 113.5(4) . . ?
C3 C4 C2 93.7(11) . . ?
C3 C4 C5 104.1(8) . . ?
C5 C4 C3A 110.8(6) . . ?
C2A C4 C5 107.1(12) . . ?
C2A C4 C3A 90.5(14) . . ?
C2A C4 C1 131.9(19) . . ?
C1 C4 C5 108.0(9) . . ?
C1 C4 C3A 106.4(11) . . ?
C15 N4 Cu1 107.7(2) . . ?
C16 N4 Cu1 135.4(2) . . ?
C16 N4 C15 116.8(3) . . ?
C6 C5 C4 121.2(4) . . ?
C6 C5 C7 115.9(3) . . ?
C7 C5 C4 122.9(3) . . ?
C5 C6 H6 118.8 . . ?
C8 C6 C5 122.4(4) . . ?
C8 C6 H6 118.8 . . ?
C5 C7 H7 119.0 . . ?
C9 C7 C5 122.0(3) . . ?
C9 C7 H7 119.0 . . ?
C6 C8 H8 119.4 . . ?
C6 C8 C10 121.2(4) . . ?
C10 C8 H8 119.4 . . ?
C7 C9 H9 119.4 . . ?
C7 C9 C10 121.3(3) . . ?
C10 C9 H9 119.4 . . ?
C32 C30 C29 118.3(3) . . ?
C31 C30 C29 124.3(3) . . ?
C31 C30 C32 117.4(4) . . ?
C8 C10 C9 117.1(3) . . ?
C8 C10 C11 118.9(3) . . ?
C9 C10 C11 124.0(3) . . ?
N3 C11 C10 126.0(3) . . ?
N3 C11 H11 117.0 . . ?
C10 C11 H11 117.0 . . ?
N3 C12 H12A 109.5 . . ?
N3 C12 H12B 109.5 . . ?
N3 C12 C13 110.7(3) . . ?
H12A C12 H12B 108.1 . . ?
C13 C12 H12A 109.5 . . ?
C13 C12 H12B 109.5 . . ?
N1 C13 C12 110.7(3) . . ?
N1 C13 H13A 109.5 . . ?
N1 C13 H13B 109.5 . . ?
C12 C13 H13A 109.5 . . ?
C12 C13 H13B 109.5 . . ?
H13A C13 H13B 108.1 . . ?
N1 C14 H14A 109.6 . . ?
N1 C14 H14B 109.6 . . ?
N1 C14 C15 110.1(3) . . ?
H14A C14 H14B 108.2 . . ?
C15 C14 H14A 109.6 . . ?
C15 C14 H14B 109.6 . . ?
N4 C15 C14 111.2(3) . . ?
N4 C15 H15A 109.4 . . ?
N4 C15 H15B 109.4 . . ?
C14 C15 H15A 109.4 . . ?
C14 C15 H15B 109.4 . . ?
H15A C15 H15B 108.0 . . ?
C18 C17 C16 118.1(3) . . ?
C19 C17 C16 124.6(3) . . ?
C19 C17 C18 117.3(3) . . ?
N4 C16 C17 125.8(3) . . ?
N4 C16 H16 117.1 . . ?
C17 C16 H16 117.1 . . ?
C17 C18 H18 119.7 . . ?
C21 C18 C17 120.6(4) . . ?
C21 C18 H18 119.7 . . ?
C17 C19 H19 119.4 . . ?
C20 C19 C17 121.2(3) . . ?
C20 C19 H19 119.4 . . ?
C19 C20 H20 118.9 . . ?
C22 C20 C19 122.2(3) . . ?
C22 C20 H20 118.9 . . ?
C18 C21 H21 118.6 . . ?
C18 C21 C22 122.8(4) . . ?
C22 C21 H21 118.6 . . ?
C20 C22 C21 115.9(3) . . ?
C20 C22 C23 123.2(4) . . ?
C21 C22 C23 120.8(3) . . ?
C22 C23 C26 111.6(4) . . ?
C24 C23 C22 108.3(4) . . ?
C24 C23 C25 112.1(5) . . ?
C24 C23 C26 108.8(5) . . ?
C25 C23 C22 110.0(4) . . ?
C25 C23 C26 106.1(5) . . ?
C23 C24 H24A 109.5 . . ?
C23 C24 H24B 109.5 . . ?
C23 C24 H24C 109.5 . . ?
H24A C24 H24B 109.5 . . ?
H24A C24 H24C 109.5 . . ?
H24B C24 H24C 109.5 . . ?
C23 C25 H25A 109.5 . . ?
C23 C25 H25B 109.5 . . ?
C23 C25 H25C 109.5 . . ?
H25A C25 H25B 109.5 . . ?
H25A C25 H25C 109.5 . . ?
H25B C25 H25C 109.5 . . ?
C23 C26 H26A 109.5 . . ?
C23 C26 H26B 109.5 . . ?
C23 C26 H26C 109.5 . . ?
H26A C26 H26B 109.5 . . ?
H26A C26 H26C 109.5 . . ?
H26B C26 H26C 109.5 . . ?
N1 C27 H27A 109.4 . . ?
N1 C27 H27B 109.4 . . ?
N1 C27 C28 111.1(3) . . ?
H27A C27 H27B 108.0 . . ?
C28 C27 H27A 109.4 . . ?
C28 C27 H27B 109.4 . . ?
N2 C28 C27 111.1(3) . . ?
N2 C28 H28A 109.4 . . ?
N2 C28 H28B 109.4 . . ?
C27 C28 H28A 109.4 . . ?
C27 C28 H28B 109.4 . . ?
H28A C28 H28B 108.0 . . ?
N2 C29 C30 126.0(3) . . ?
N2 C29 H29 117.0 . . ?
C30 C29 H29 117.0 . . ?
C30 C32 H32 119.7 . . ?
C30 C32 C34 120.6(4) . . ?
C34 C32 H32 119.7 . . ?
C30 C31 H31 119.3 . . ?
C30 C31 C33 121.4(3) . . ?
C33 C31 H31 119.3 . . ?
C31 C33 H33 118.8 . . ?
C35 C33 C31 122.4(4) . . ?
C35 C33 H33 118.8 . . ?
C32 C34 H34 118.7 . . ?
C32 C34 C35 122.7(4) . . ?
C35 C34 H34 118.7 . . ?
C33 C35 C34 115.5(4) . . ?
C33 C35 C36 122.3(4) . . ?
C34 C35 C36 122.2(4) . . ?
C35 C36 C38 111.6(5) . . ?
C35 C36 C39 112.9(6) . . ?
C35 C36 C37A 109.0(7) . . ?
C39A C36 C35 108.3(6) . . ?
C39A C36 C38 102.4(8) . . ?
C37 C36 C35 108.3(7) . . ?
C37 C36 C39A 115.4(11) . . ?
C37 C36 C38 110.8(11) . . ?
C39 C36 C37A 103.0(9) . . ?
C38A C36 C35 108.8(7) . . ?
C38A C36 C39 108.1(11) . . ?
C38A C36 C37A 115.1(11) . . ?
C36 C39A H39A 109.5 . . ?
C36 C39A H39B 109.5 . . ?
C36 C39A H39C 109.5 . . ?
H39A C39A H39B 109.5 . . ?
H39A C39A H39C 109.5 . . ?
H39B C39A H39C 109.5 . . ?
C36 C37 H37A 109.5 . . ?
C36 C37 H37B 109.5 . . ?
C36 C37 H37C 109.5 . . ?
H37A C37 H37B 109.5 . . ?
H37A C37 H37C 109.5 . . ?
H37B C37 H37C 109.5 . . ?
C36 C38 H38A 109.5 . . ?
C36 C38 H38B 109.5 . . ?
C36 C38 H38C 109.5 . . ?
H38A C38 H38B 109.5 . . ?
H38A C38 H38C 109.5 . . ?
H38B C38 H38C 109.5 . . ?
C36 C39 H39D 109.5 . . ?
C36 C39 H39E 109.5 . . ?
C36 C39 H39F 109.5 . . ?
H39D C39 H39E 109.5 . . ?
H39D C39 H39F 109.5 . . ?
H39E C39 H39F 109.5 . . ?
C36 C38A H38D 109.5 . . ?
C36 C38A H38E 109.5 . . ?
C36 C38A H38F 109.5 . . ?
H38D C38A H38E 109.5 . . ?
H38D C38A H38F 109.5 . . ?
H38E C38A H38F 109.5 . . ?
C36 C37A H37D 109.5 . . ?
C36 C37A H37E 109.5 . . ?
C36 C37A H37F 109.5 . . ?
H37D C37A H37E 109.5 . . ?
H37D C37A H37F 109.5 . . ?
H37E C37A H37F 109.5 . . ?
C4 C2A H2AA 109.5 . . ?
C4 C2A H2AB 109.5 . . ?
C4 C2A H2AC 109.5 . . ?
H2AA C2A H2AB 109.5 . . ?
H2AA C2A H2AC 109.5 . . ?
H2AB C2A H2AC 109.5 . . ?
C4 C3A H3AA 109.5 . . ?
C4 C3A H3AB 109.5 . . ?
C4 C3A H3AC 109.5 . . ?
H3AA C3A H3AB 109.5 . . ?
H3AA C3A H3AC 109.5 . . ?
H3AB C3A H3AC 109.5 . . ?
C4 C1 H1A 109.5 . . ?
C4 C1 H1B 109.5 . . ?
C4 C1 H1C 109.5 . . ?
H1A C1 H1B 109.5 . . ?
H1A C1 H1C 109.5 . . ?
H1B C1 H1C 109.5 . . ?

loop_
_geom_bond_atom_site_label_1
_geom_bond_atom_site_label_2
_geom_bond_distance
_geom_bond_site_symmetry_2
_geom_bond_publ_flag
Cu1 N1 2.212(3) . ?
Cu1 N2 2.008(3) . ?
Cu1 N3 2.001(3) . ?
Cu1 N4 1.998(3) . ?
O1 Cl1 1.360(4) . ?
Cl1 O2 1.391(4) . ?
Cl1 O3 1.359(4) . ?
Cl1 O4 1.373(4) . ?
N1 C13 1.470(5) . ?
N1 C14 1.463(4) . ?
N1 C27 1.472(5) . ?
C1A H1AA 0.9600 . ?
C1A H1AB 0.9600 . ?
C1A H1AC 0.9600 . ?
C1A C4 1.496(17) . ?
N2 C28 1.484(4) . ?
N2 C29 1.268(5) . ?
C2 H2A 0.9600 . ?
C2 H2B 0.9600 . ?
C2 H2C 0.9600 . ?
C2 C4 1.526(9) . ?
N3 C11 1.270(4) . ?
N3 C12 1.479(4) . ?
C3 H3A 0.9600 . ?
C3 H3B 0.9600 . ?
C3 H3C 0.9600 . ?
C3 C4 1.52(3) . ?
C4 C5 1.534(5) . ?
C4 C2A 1.47(4) . ?
C4 C3A 1.552(13) . ?
C4 C1 1.488(18) . ?
N4 C15 1.476(4) . ?
N4 C16 1.271(4) . ?
C5 C6 1.382(5) . ?
C5 C7 1.391(5) . ?
C6 H6 0.9300 . ?
C6 C8 1.376(5) . ?
C7 H7 0.9300 . ?
C7 C9 1.373(5) . ?
C8 H8 0.9300 . ?
C8 C10 1.380(5) . ?
C9 H9 0.9300 . ?
C9 C10 1.387(5) . ?
C30 C29 1.457(5) . ?
C30 C32 1.371(5) . ?
C30 C31 1.368(5) . ?
C10 C11 1.456(5) . ?
C11 H11 0.9300 . ?
C12 H12A 0.9700 . ?
C12 H12B 0.9700 . ?
C12 C13 1.513(6) . ?
C13 H13A 0.9700 . ?
C13 H13B 0.9700 . ?
C14 H14A 0.9700 . ?
C14 H14B 0.9700 . ?
C14 C15 1.515(5) . ?
C15 H15A 0.9700 . ?
C15 H15B 0.9700 . ?
C17 C16 1.457(4) . ?
C17 C18 1.385(5) . ?
C17 C19 1.381(5) . ?
C16 H16 0.9300 . ?
C18 H18 0.9300 . ?
C18 C21 1.369(5) . ?
C19 H19 0.9300 . ?
C19 C20 1.378(5) . ?
C20 H20 0.9300 . ?
C20 C22 1.376(5) . ?
C21 H21 0.9300 . ?
C21 C22 1.384(5) . ?
C22 C23 1.528(5) . ?
C23 C24 1.505(7) . ?
C23 C25 1.519(7) . ?
C23 C26 1.540(7) . ?
C24 H24A 0.9600 . ?
C24 H24B 0.9600 . ?
C24 H24C 0.9600 . ?
C25 H25A 0.9600 . ?
C25 H25B 0.9600 . ?
C25 H25C 0.9600 . ?
C26 H26A 0.9600 . ?
C26 H26B 0.9600 . ?
C26 H26C 0.9600 . ?
C27 H27A 0.9700 . ?
C27 H27B 0.9700 . ?
C27 C28 1.512(5) . ?
C28 H28A 0.9700 . ?
C28 H28B 0.9700 . ?
C29 H29 0.9300 . ?
C32 H32 0.9300 . ?
C32 C34 1.380(6) . ?
C31 H31 0.9300 . ?
C31 C33 1.377(5) . ?
C33 H33 0.9300 . ?
C33 C35 1.370(5) . ?
C34 H34 0.9300 . ?
C34 C35 1.381(6) . ?
C35 C36 1.527(6) . ?
C36 C39A 1.519(13) . ?
C36 C37 1.453(14) . ?
C36 C38 1.569(12) . ?
C36 C39 1.571(13) . ?
C36 C38A 1.489(14) . ?
C36 C37A 1.572(14) . ?
C39A H39A 0.9600 . ?
C39A H39B 0.9600 . ?
C39A H39C 0.9600 . ?
C37 H37A 0.9600 . ?
C37 H37B 0.9600 . ?
C37 H37C 0.9600 . ?
C38 H38A 0.9600 . ?
C38 H38B 0.9600 . ?
C38 H38C 0.9600 . ?
C39 H39D 0.9600 . ?
C39 H39E 0.9600 . ?
C39 H39F 0.9600 . ?
C38A H38D 0.9600 . ?
C38A H38E 0.9600 . ?
C38A H38F 0.9600 . ?
C37A H37D 0.9600 . ?
C37A H37E 0.9600 . ?
C37A H37F 0.9600 . ?
C2A H2AA 0.9600 . ?
C2A H2AB 0.9600 . ?
C2A H2AC 0.9600 . ?
C3A H3AA 0.9600 . ?
C3A H3AB 0.9600 . ?
C3A H3AC 0.9600 . ?
C1 H1A 0.9600 . ?
C1 H1B 0.9600 . ?
C1 H1C 0.9600 . ?

loop_
_geom_torsion_atom_site_label_1
_geom_torsion_atom_site_label_2
_geom_torsion_atom_site_label_3
_geom_torsion_atom_site_label_4
_geom_torsion
_geom_torsion_site_symmetry_1
_geom_torsion_site_symmetry_2
_geom_torsion_site_symmetry_3
_geom_torsion_site_symmetry_4
_geom_torsion_publ_flag
Cu1 N1 C13 C12 -31.6(3) . . . . ?
Cu1 N1 C14 C15 -32.8(3) . . . . ?
Cu1 N1 C27 C28 -32.0(4) . . . . ?
Cu1 N2 C28 C27 -45.8(4) . . . . ?
Cu1 N2 C29 C30 -3.6(7) . . . . ?
Cu1 N3 C11 C10 -1.1(6) . . . . ?
Cu1 N3 C12 C13 -46.3(3) . . . . ?
Cu1 N4 C15 C14 -44.0(3) . . . . ?
Cu1 N4 C16 C17 5.4(5) . . . . ?
N1 C14 C15 N4 53.2(4) . . . . ?
N1 C27 C28 N2 54.6(5) . . . . ?
C1A C4 C5 C6 52.0(11) . . . . ?
C1A C4 C5 C7 -128.0(10) . . . . ?
C2 C4 C5 C6 173.4(5) . . . . ?
C2 C4 C5 C7 -6.5(6) . . . . ?
N3 C12 C13 N1 54.1(4) . . . . ?
C3 C4 C5 C6 -86.2(12) . . . . ?
C3 C4 C5 C7 93.9(12) . . . . ?
C4 C5 C6 C8 179.2(4) . . . . ?
C4 C5 C7 C9 179.4(3) . . . . ?
C5 C6 C8 C10 1.7(6) . . . . ?
C5 C7 C9 C10 1.3(6) . . . . ?
C6 C5 C7 C9 -0.5(5) . . . . ?
C6 C8 C10 C9 -0.9(6) . . . . ?
C6 C8 C10 C11 178.1(4) . . . . ?
C7 C5 C6 C8 -0.9(6) . . . . ?
C7 C9 C10 C8 -0.5(5) . . . . ?
C7 C9 C10 C11 -179.5(3) . . . . ?
C8 C10 C11 N3 -162.6(4) . . . . ?
C9 C10 C11 N3 16.4(6) . . . . ?
C30 C32 C34 C35 0.3(9) . . . . ?
C30 C31 C33 C35 -0.3(7) . . . . ?
C11 N3 C12 C13 134.5(3) . . . . ?
C12 N3 C11 C10 177.8(3) . . . . ?
C13 N1 C14 C15 -145.9(3) . . . . ?
C13 N1 C27 C28 80.6(4) . . . . ?
C14 N1 C13 C12 81.9(4) . . . . ?
C14 N1 C27 C28 -145.2(3) . . . . ?
C15 N4 C16 C17 179.7(3) . . . . ?
C17 C18 C21 C22 -0.8(7) . . . . ?
C17 C19 C20 C22 0.3(5) . . . . ?
C16 N4 C15 C14 140.2(3) . . . . ?
C16 C17 C18 C21 178.4(4) . . . . ?
C16 C17 C19 C20 -178.1(3) . . . . ?
C18 C17 C16 N4 -169.3(3) . . . . ?
C18 C17 C19 C20 1.4(5) . . . . ?
C18 C21 C22 C20 2.5(6) . . . . ?
C18 C21 C22 C23 179.8(4) . . . . ?
C19 C17 C16 N4 10.3(6) . . . . ?
C19 C17 C18 C21 -1.1(6) . . . . ?
C19 C20 C22 C21 -2.2(5) . . . . ?
C19 C20 C22 C23 -179.5(4) . . . . ?
C20 C22 C23 C24 101.6(5) . . . . ?
C20 C22 C23 C25 -135.6(5) . . . . ?
C20 C22 C23 C26 -18.1(6) . . . . ?
C21 C22 C23 C24 -75.6(6) . . . . ?
C21 C22 C23 C25 47.3(6) . . . . ?
C21 C22 C23 C26 164.7(4) . . . . ?
C27 N1 C13 C12 -143.8(3) . . . . ?
C27 N1 C14 C15 79.7(4) . . . . ?
C28 N2 C29 C30 177.3(4) . . . . ?
C29 N2 C28 C27 133.5(4) . . . . ?
C29 C30 C32 C34 -179.9(5) . . . . ?
C29 C30 C31 C33 179.8(4) . . . . ?
C32 C30 C29 N2 -168.0(5) . . . . ?
C32 C30 C31 C33 1.2(6) . . . . ?
C32 C34 C35 C33 0.7(8) . . . . ?
C32 C34 C35 C36 178.5(5) . . . . ?
C31 C30 C29 N2 13.4(7) . . . . ?
C31 C30 C32 C34 -1.2(8) . . . . ?
C31 C33 C35 C34 -0.7(7) . . . . ?
C31 C33 C35 C36 -178.5(4) . . . . ?
C33 C35 C36 C39A 57.4(9) . . . . ?
C33 C35 C36 C37 -68.4(12) . . . . ?
C33 C35 C36 C38 169.4(9) . . . . ?
C33 C35 C36 C39 -14.4(10) . . . . ?
C33 C35 C36 C38A 105.6(11) . . . . ?
C33 C35 C36 C37A -128.1(10) . . . . ?
C34 C35 C36 C39A -120.3(8) . . . . ?
C34 C35 C36 C37 113.9(12) . . . . ?
C34 C35 C36 C38 -8.3(10) . . . . ?
C34 C35 C36 C39 168.0(9) . . . . ?
C34 C35 C36 C38A -72.0(12) . . . . ?
C34 C35 C36 C37A 54.2(11) . . . . ?
C2A C4 C5 C6 -145.5(17) . . . . ?
C2A C4 C5 C7 34.6(17) . . . . ?
C3A C4 C5 C6 -48.2(7) . . . . ?
C3A C4 C5 C7 131.9(7) . . . . ?
C1 C4 C5 C6 68.0(12) . . . . ?
C1 C4 C5 C7 -112.0(11) . . . . ?
